data_1539657
loop_
_publ_author_name
'Effenberger, H.'

_publ_section_title
;
 Crystal chemistry of two monoclinic modifications of Bi2 Cu (Se O3)4
;
_journal_name_full 'Acta Chemica Scandinavica (43,1989-)'
_journal_page_first 967
_journal_page_last 972
_journal_volume 50
_journal_year 1996
_chemical_formula_sum 'Bi2 Cu O12 Se4'
_chemical_name_systematic 'Bi2 Cu (Se O3)4'
_space_group_IT_number 14
_symmetry_space_group_name_Hall '-P 2ybc'
_symmetry_space_group_name_H-M 'P 1 21/c 1'
_cell_angle_alpha 90
_cell_angle_beta 110.6
_cell_angle_gamma 90
_cell_formula_units_Z 2
_cell_length_a 10.513
_cell_length_b 7.224
_cell_length_c 8.16
_cell_volume 580.094
_citation_journal_id_ASTM ACHSE7
_cod_data_source_file Effenberger_ACHSE7_1996_1758.cif
_cod_data_source_block Bi2Cu1O12Se4
_cod_original_cell_volume 580.0935
_cod_original_formula_sum 'Bi2 Cu1 O12 Se4'
_cod_database_code 1539657

loop_
_symmetry_equiv_pos_as_xyz
x,y,z
-x,y+1/2,-z+1/2
-x,-y,-z
x,-y-1/2,z-1/2

loop_
_atom_site_label
_atom_site_type_symbol
_atom_site_fract_x
_atom_site_fract_y
_atom_site_fract_z
_atom_site_occupancy
_atom_site_U_iso_or_equiv
Se1 Se+4 0.13116 0.15738 0.3882 1 0.0
O6 O-2 0.421 0.8511 0.414 1 0.0
O3 O-2 0.2935 0.2228 0.4795 1 0.0
O4 O-2 0.4082 0.5104 0.3083 1 0.0
Bi1 Bi+3 0.40057 0.11989 0.24927 1 0.0
O5 O-2 0.3107 0.6153 0.5585 1 0.0
O2 O-2 0.1492 0.1061 0.1931 1 0.0
Se2 Se+4 0.30821 0.66995 0.35609 1 0.0
O1 O-2 0.0427 0.3553 0.3328 1 0.0
Cu1 Cu+2 0 0 0 1 0.0
